data_7202008
loop_
_publ_author_name
'Masci, Bernardo'
'Thu\'ery, Pierre'

_publ_section_title
;
 Hydrothermal synthesis of uranyl--organic frameworks with
 pyrazine-2,3-dicarboxylate linkers
;
_journal_issue 8
_journal_name_full CrystEngComm
_journal_page_first 1082
_journal_paper_doi 10.1039/b802378f
_journal_volume 10
_journal_year 2008
_chemical_absolute_configuration ad
_chemical_formula_sum 'C6 H4 N2 O7 U'
_chemical_formula_weight 454.14
_space_group_IT_number 5
_symmetry_cell_setting monoclinic
_symmetry_space_group_name_Hall 'C 2y'
_symmetry_space_group_name_H-M 'C 1 2 1'
_atom_sites_solution_hydrogens geom
_atom_sites_solution_primary direct
_atom_sites_solution_secondary difmap
_audit_creation_method SHELXL-97
_cell_angle_alpha 90.00
_cell_angle_beta 102.397(3)
_cell_angle_gamma 90.00
_cell_formula_units_Z 4
_cell_length_a 9.2125(6)
_cell_length_b 11.6265(5)
_cell_length_c 9.8446(7)
_cell_measurement_reflns_used 16046
_cell_measurement_temperature 100(2)
_cell_measurement_theta_max 25.67
_cell_measurement_theta_min 2.86
_cell_volume 1029.86(11)
_computing_cell_refinement 'HKL2000 (Otwinowski & Minor, 1997)'
_computing_data_collection 'COLLECT (Hooft, 1998)'
_computing_data_reduction 'HKL2000 (Otwinowski & Minor, 1997)'
_computing_molecular_graphics 'SHELXTL (Sheldrick, 1999)'
_computing_publication_material 'SHELXTL (Sheldrick, 1999); PLATON (Spek, 2003)'
_computing_structure_refinement 'SHELXL-97 (Sheldrick, 1997)'
_computing_structure_solution 'SHELXS-97 (Sheldrick, 1997)'
_diffrn_ambient_temperature 100(2)
_diffrn_measured_fraction_theta_full 0.999
_diffrn_measured_fraction_theta_max 0.999
_diffrn_measurement_device_type 'Nonius Kappa-CCD area-detector diffractometer'
_diffrn_measurement_method 'two \f and four \w scans with 2\% steps'
_diffrn_radiation_monochromator graphite
_diffrn_radiation_source 'fine-focus sealed tube'
_diffrn_radiation_type MoK\a
_diffrn_radiation_wavelength 0.71073
_diffrn_reflns_av_R_equivalents 0.0514
_diffrn_reflns_av_sigmaI/netI 0.0259
_diffrn_reflns_limit_h_max 11
_diffrn_reflns_limit_h_min -11
_diffrn_reflns_limit_k_max 14
_diffrn_reflns_limit_k_min -14
_diffrn_reflns_limit_l_max 11
_diffrn_reflns_limit_l_min -11
_diffrn_reflns_number 16046
_diffrn_reflns_theta_full 25.67
_diffrn_reflns_theta_max 25.67
_diffrn_reflns_theta_min 2.86
_diffrn_standards_decay_% 0
_diffrn_standards_interval_time 0
_diffrn_standards_number 0
_exptl_absorpt_coefficient_mu 15.784
_exptl_absorpt_correction_T_max 0.623
_exptl_absorpt_correction_T_min 0.495
_exptl_absorpt_correction_type multi-scan
_exptl_absorpt_process_details 'SCALEPACK (Otwinowski & Minor, 1997)'
_exptl_crystal_colour 'translucent light yellow'
_exptl_crystal_density_diffrn 2.929
_exptl_crystal_density_method 'not measured'
_exptl_crystal_description needle
_exptl_crystal_F_000 808
_exptl_crystal_size_max 0.23
_exptl_crystal_size_mid 0.05
_exptl_crystal_size_min 0.03
_refine_diff_density_max 0.605
_refine_diff_density_min -1.081
_refine_diff_density_rms 0.130
_refine_ls_abs_structure_details 'Flack H D (1983), Acta Cryst. A39, 876-881'
_refine_ls_abs_structure_Flack -0.011(9)
_refine_ls_extinction_method none
_refine_ls_goodness_of_fit_ref 1.058
_refine_ls_hydrogen_treatment constr
_refine_ls_matrix_type full
_refine_ls_number_parameters 146
_refine_ls_number_reflns 1931
_refine_ls_number_restraints 1
_refine_ls_restrained_S_all 1.058
_refine_ls_R_factor_all 0.0194
_refine_ls_R_factor_gt 0.0185
_refine_ls_shift/su_max 0.000
_refine_ls_shift/su_mean 0.000
_refine_ls_structure_factor_coef Fsqd
_refine_ls_weighting_details 'calc w=1/[\s^2^(Fo^2^)+(0.0277P)^2^] where P=(Fo^2^+2Fc^2^)/3'
_refine_ls_weighting_scheme calc
_refine_ls_wR_factor_gt 0.0439
_refine_ls_wR_factor_ref 0.0442
_reflns_number_gt 1878
_reflns_number_total 1931
_reflns_threshold_expression >2sigma(I)
_cod_data_source_file b802378f.txt
_cod_data_source_block 2
_cod_original_sg_symbol_H-M 'C 2'
_cod_database_code 7202008

loop_
_symmetry_equiv_pos_as_xyz
'x, y, z'
'-x, y, -z'
'x+1/2, y+1/2, z'
'-x+1/2, y+1/2, -z'

loop_
_atom_site_label
_atom_site_type_symbol
_atom_site_fract_x
_atom_site_fract_y
_atom_site_fract_z
_atom_site_U_iso_or_equiv
_atom_site_adp_type
_atom_site_occupancy
_atom_site_symmetry_multiplicity
_atom_site_calc_flag
_atom_site_refinement_flags
_atom_site_disorder_assembly
_atom_site_disorder_group
U U 0.228754(17) 0.4796 0.339436(15) 0.01480(7) Uani 1 1 d . . .
O1 O 0.4108(5) 0.4316(4) 0.3432(4) 0.0213(9) Uani 1 1 d . . .
O2 O 0.0465(5) 0.5242(3) 0.3413(4) 0.0212(9) Uani 1 1 d . . .
O3 O 0.1646(5) 0.2938(3) 0.4088(4) 0.0220(9) Uani 1 1 d . . .
O4 O 0.1663(5) 0.1485(3) 0.5536(4) 0.0195(9) Uani 1 1 d . . .
O5 O 0.2619(6) 0.1112(4) 0.8364(4) 0.0203(9) Uani 1 1 d . . .
O6 O 0.0528(5) 0.1927(4) 0.8750(4) 0.0204(9) Uani 1 1 d . . .
O7 O 0.1417(5) 0.3677(4) 0.1331(4) 0.0217(9) Uani 1 1 d . . .
H7A H 0.0717 0.3242 0.1632 0.026 Uiso 1 1 d R . .
H7B H 0.1698 0.3295 0.0668 0.026 Uiso 1 1 d R . .
N1 N 0.2594(5) 0.4428(4) 0.6097(6) 0.0157(10) Uani 1 1 d . . .
N2 N 0.2483(6) 0.3918(4) 0.8861(6) 0.0203(11) Uani 1 1 d . . .
C1 C 0.2245(7) 0.3360(5) 0.6487(6) 0.0165(11) Uani 1 1 d . . .
C2 C 0.2186(6) 0.3107(5) 0.7845(6) 0.0141(11) Uani 1 1 d . . .
C3 C 0.2921(6) 0.4957(7) 0.8497(6) 0.0176(15) Uani 1 1 d . . .
H3 H 0.3190 0.5523 0.9172 0.021 Uiso 1 1 calc R . .
C4 C 0.2979(7) 0.5201(5) 0.7105(7) 0.0193(13) Uani 1 1 d . . .
H4 H 0.3295 0.5924 0.6887 0.023 Uiso 1 1 calc R . .
C5 C 0.1828(6) 0.2528(5) 0.5298(6) 0.0147(12) Uani 1 1 d . . .
C6 C 0.1691(7) 0.1957(5) 0.8345(6) 0.0164(12) Uani 1 1 d . . .

loop_
_atom_site_aniso_label
_atom_site_aniso_U_11
_atom_site_aniso_U_22
_atom_site_aniso_U_33
_atom_site_aniso_U_23
_atom_site_aniso_U_13
_atom_site_aniso_U_12
U 0.01763(10) 0.01395(10) 0.01313(10) -0.00001(16) 0.00400(7) -0.00128(15)
O1 0.022(2) 0.0205(19) 0.020(2) -0.0036(17) 0.0030(18) -0.0012(16)
O2 0.021(2) 0.025(2) 0.019(2) 0.0026(16) 0.0070(17) 0.0013(16)
O3 0.035(3) 0.016(2) 0.015(2) 0.0010(16) 0.0054(18) -0.0075(17)
O4 0.027(2) 0.015(2) 0.017(2) -0.0004(16) 0.0043(17) 0.0008(17)
O5 0.029(3) 0.018(2) 0.014(2) -0.0008(16) 0.005(2) 0.0044(19)
O6 0.022(2) 0.022(2) 0.018(2) 0.0007(17) 0.0081(18) 0.0036(17)
O7 0.030(3) 0.025(2) 0.011(2) -0.0048(17) 0.0058(19) -0.010(2)
N1 0.017(2) 0.013(2) 0.017(3) 0.0003(17) 0.004(2) 0.0001(16)
N2 0.025(3) 0.014(3) 0.022(3) 0.003(2) 0.005(2) 0.002(2)
C1 0.021(3) 0.011(3) 0.018(3) 0.001(2) 0.005(2) 0.002(2)
C2 0.021(3) 0.008(3) 0.013(3) -0.003(2) 0.003(2) -0.001(2)
C3 0.023(3) 0.014(4) 0.016(2) -0.004(3) 0.0032(19) -0.006(3)
C4 0.019(3) 0.016(3) 0.023(3) 0.002(2) 0.006(3) -0.003(2)
C5 0.012(3) 0.013(3) 0.019(3) 0.002(2) 0.004(2) 0.002(2)
C6 0.024(3) 0.013(3) 0.013(3) -0.002(2) 0.005(2) 0.000(2)

loop_
_atom_type_symbol
_atom_type_description
_atom_type_scat_dispersion_real
_atom_type_scat_dispersion_imag
_atom_type_scat_source
C C 0.0033 0.0016 'International Tables Vol C Tables 4.2.6.8 and 6.1.1.4'
H H 0.0000 0.0000 'International Tables Vol C Tables 4.2.6.8 and 6.1.1.4'
N N 0.0061 0.0033 'International Tables Vol C Tables 4.2.6.8 and 6.1.1.4'
O O 0.0106 0.0060 'International Tables Vol C Tables 4.2.6.8 and 6.1.1.4'
U U -9.6767 9.6646 'International Tables Vol C Tables 4.2.6.8 and 6.1.1.4'

loop_
_geom_angle_atom_site_label_1
_geom_angle_atom_site_label_2
_geom_angle_atom_site_label_3
_geom_angle
_geom_angle_site_symmetry_1
_geom_angle_site_symmetry_3
_geom_angle_publ_flag
O1 U O2 177.78(18) . . ?
O1 U O5 92.14(19) . 4_556 ?
O2 U O5 90.07(18) . 4_556 ?
O1 U O4 87.53(17) . 4_556 ?
O2 U O4 92.91(17) . 4_556 ?
O5 U O4 72.81(15) 4_556 4_556 ?
O1 U O3 90.01(18) . . ?
O2 U O3 88.20(17) . . ?
O5 U O3 149.62(15) 4_556 . ?
O4 U O3 137.56(14) 4_556 . ?
O1 U O7 89.43(18) . . ?
O2 U O7 91.27(18) . . ?
O5 U O7 77.63(15) 4_556 . ?
O4 U O7 150.14(14) 4_556 . ?
O3 U O7 72.09(14) . . ?
O1 U N1 91.83(17) . . ?
O2 U N1 86.19(17) . . ?
O5 U N1 147.20(14) 4_556 . ?
O4 U N1 74.85(14) 4_556 . ?
O3 U N1 62.89(14) . . ?
O7 U N1 134.96(14) . . ?
C5 O3 U 128.6(4) . . ?
C5 O4 U 147.5(4) . 4_546 ?
C6 O5 U 128.0(4) . 4_546 ?
U O7 H7A 99.0 . . ?
U O7 H7B 144.0 . . ?
H7A O7 H7B 107.6 . . ?
C4 N1 C1 116.6(5) . . ?
C4 N1 U 126.5(4) . . ?
C1 N1 U 116.8(4) . . ?
C3 N2 C2 116.8(5) . . ?
N1 C1 C2 121.9(5) . . ?
N1 C1 C5 113.9(5) . . ?
C2 C1 C5 124.0(5) . . ?
N2 C2 C1 121.4(5) . . ?
N2 C2 C6 113.4(5) . . ?
C1 C2 C6 125.1(5) . . ?
N2 C3 C4 121.0(6) . . ?
N2 C3 H3 119.5 . . ?
C4 C3 H3 119.5 . . ?
N1 C4 C3 122.0(6) . . ?
N1 C4 H4 119.0 . . ?
C3 C4 H4 119.0 . . ?
O4 C5 O3 123.1(5) . . ?
O4 C5 C1 120.0(5) . . ?
O3 C5 C1 116.9(5) . . ?
O6 C6 O5 126.4(6) . . ?
O6 C6 C2 118.3(5) . . ?
O5 C6 C2 115.1(5) . . ?

loop_
_geom_bond_atom_site_label_1
_geom_bond_atom_site_label_2
_geom_bond_distance
_geom_bond_site_symmetry_2
_geom_bond_publ_flag
U O1 1.761(4) . ?
U O2 1.761(4) . ?
U O5 2.326(4) 4_556 ?
U O4 2.338(4) 4_556 ?
U O3 2.379(4) . ?
U O7 2.400(4) . ?
U N1 2.650(5) . ?
O3 C5 1.260(7) . ?
O4 C5 1.250(7) . ?
O4 U 2.338(4) 4_546 ?
O5 C6 1.300(8) . ?
O5 U 2.326(4) 4_546 ?
O6 C6 1.222(7) . ?
O7 H7A 0.9181 . ?
O7 H7B 0.8734 . ?
N1 C4 1.330(8) . ?
N1 C1 1.358(8) . ?
N2 C3 1.346(9) . ?
N2 C2 1.360(8) . ?
C1 C2 1.381(8) . ?
C1 C5 1.504(8) . ?
C2 C6 1.527(8) . ?
C3 C4 1.411(8) . ?
C3 H3 0.9300 . ?
C4 H4 0.9300 . ?

loop_
_geom_hbond_atom_site_label_D
_geom_hbond_atom_site_label_H
_geom_hbond_atom_site_label_A
_geom_hbond_distance_DH
_geom_hbond_distance_HA
_geom_hbond_distance_DA
_geom_hbond_angle_DHA
_geom_hbond_site_symmetry_A
O7 H7A O6 0.92 1.90 2.701(6) 144.7 2_556
O7 H7B N2 0.87 2.18 2.825(6) 130.0 1_554
